data_4327931
loop_
_publ_author_name
'Andrew J. Lewis'
'Ursula J. Williams'
'James M. Kikkawa'
'Patrick J. Carroll'
'Eric J. Schelter'

_publ_section_title
;
 Uranium Pyrrolylamine Complexes Featuring a Trigonal Binding Pocket and
 Interligand Noncovalent Interactions
;
_journal_name_full 'Inorganic Chemistry'
_journal_page_first 37
_journal_page_last 39
_journal_paper_doi 10.1021/ic202411f
_journal_volume 51
_journal_year 2012
_chemical_formula_sum 'C56 H39 Cl F18 N6 O2 U'
_chemical_formula_weight 1443.41
_space_group_IT_number 14
_symmetry_cell_setting monoclinic
_symmetry_Int_Tables_number 14
_symmetry_space_group_name_Hall '-P 2yn'
_symmetry_space_group_name_H-M 'P 1 21/n 1'
_atom_sites_solution_hydrogens geom
_atom_sites_solution_primary direct
_audit_creation_method SHELXL-97
_cell_angle_alpha 90.00
_cell_angle_beta 111.455(4)
_cell_angle_gamma 90.00
_cell_formula_units_Z 4
_cell_length_a 14.9900(15)
_cell_length_b 22.203(2)
_cell_length_c 17.6681(17)
_cell_measurement_temperature 143(1)
_cell_volume 5472.9(9)
_computing_data_collection 'Bruker APEX2'
_computing_data_reduction 'Bruker SAINT'
_computing_structure_refinement 'SHELXL-97 (Sheldrick, 2008)'
_computing_structure_solution 'SHELXS-97 (Sheldrick, 2008)'
_diffrn_ambient_temperature 143(1)
_diffrn_measured_fraction_theta_full 0.996
_diffrn_measured_fraction_theta_max 0.996
_diffrn_measurement_device 'CCD Area Detector'
_diffrn_measurement_device_type 'Bruker APEXII'
_diffrn_measurement_method 'phi and omega scans'
_diffrn_radiation_monochromator graphite
_diffrn_radiation_source 'sealed tube'
_diffrn_radiation_type MoK\a
_diffrn_radiation_wavelength 0.71073
_diffrn_reflns_av_R_equivalents 0.0453
_diffrn_reflns_av_sigmaI/netI 0.0249
_diffrn_reflns_limit_h_max 19
_diffrn_reflns_limit_h_min -19
_diffrn_reflns_limit_k_max 28
_diffrn_reflns_limit_k_min -28
_diffrn_reflns_limit_l_max 22
_diffrn_reflns_limit_l_min -22
_diffrn_reflns_number 135927
_diffrn_reflns_theta_full 27.56
_diffrn_reflns_theta_max 27.56
_diffrn_reflns_theta_min 1.72
_exptl_absorpt_coefficient_mu 3.125
_exptl_absorpt_correction_T_max 0.7456
_exptl_absorpt_correction_T_min 0.5635
_exptl_absorpt_correction_type multi-scan
_exptl_absorpt_process_details '(SADABS; Sheldrick, 2007)'
_exptl_crystal_density_diffrn 1.752
_exptl_crystal_F_000 2816
_exptl_crystal_size_max 0.50
_exptl_crystal_size_mid 0.25
_exptl_crystal_size_min 0.03
_refine_diff_density_max 2.617
_refine_diff_density_min -1.174
_refine_diff_density_rms 0.110
_refine_ls_extinction_method none
_refine_ls_goodness_of_fit_ref 1.137
_refine_ls_hydrogen_treatment constr
_refine_ls_matrix_type full
_refine_ls_number_parameters 812
_refine_ls_number_reflns 12593
_refine_ls_number_restraints 152
_refine_ls_restrained_S_all 1.143
_refine_ls_R_factor_all 0.0541
_refine_ls_R_factor_gt 0.0350
_refine_ls_shift/su_max 0.002
_refine_ls_shift/su_mean 0.000
_refine_ls_structure_factor_coef Fsqd
_refine_ls_weighting_details 'calc w=1/[\s^2^(Fo^2^)+(0.0250P)^2^+19.5031P] where P=(Fo^2^+2Fc^2^)/3'
_refine_ls_weighting_scheme calc
_refine_ls_wR_factor_gt 0.0762
_refine_ls_wR_factor_ref 0.0879
_reflns_number_gt 10161
_reflns_number_total 12593
_reflns_threshold_expression >2sigma(I)
_cod_data_source_file ic202411f_si_002_4.cif
_cod_data_source_block UP4050(CMPD4)
_cod_original_sg_symbol_H-M 'P 21/n '
_cod_database_code 4327931

loop_
_symmetry_equiv_pos_as_xyz
'x, y, z'
'-x+1/2, y+1/2, -z+1/2'
'-x, -y, -z'
'x-1/2, -y-1/2, z-1/2'

loop_
_atom_site_label
_atom_site_type_symbol
_atom_site_fract_x
_atom_site_fract_y
_atom_site_fract_z
_atom_site_U_iso_or_equiv
_atom_site_adp_type
_atom_site_occupancy
_atom_site_symmetry_multiplicity
_atom_site_calc_flag
_atom_site_refinement_flags
_atom_site_disorder_assembly
_atom_site_disorder_group
U1 U 0.218497(10) 0.351672(7) 0.086323(8) 0.02376(5) Uani 1 1 d . . .
Cl1 Cl 0.27939(8) 0.33418(5) 0.24325(6) 0.0358(2) Uani 1 1 d . . .
F1 F -0.0552(2) 0.43342(15) 0.19015(17) 0.0513(8) Uani 1 1 d D . .
F2 F -0.0612(2) 0.49180(16) 0.2839(2) 0.0661(10) Uani 1 1 d D . .
F3 F -0.0261(2) 0.39918(16) 0.3094(2) 0.0633(9) Uani 1 1 d D . .
F4 F 0.2927(3) 0.57473(15) 0.4850(2) 0.0729(11) Uani 1 1 d D . .
F5 F 0.2600(3) 0.4938(2) 0.53136(19) 0.0924(15) Uani 1 1 d D . .
F6 F 0.3861(3) 0.50063(19) 0.5019(2) 0.0764(12) Uani 1 1 d D . .
F7 F -0.2136(7) 0.1566(4) 0.0544(5) 0.088(3) Uani 0.60 1 d PDU A 1
F8 F -0.2697(5) 0.1967(3) 0.1369(5) 0.086(2) Uani 0.60 1 d PD A 1
F7' F -0.1652(8) 0.1348(5) 0.0810(7) 0.063(3) Uani 0.40 1 d PDU B 2
F8' F -0.0384(8) 0.0934(4) 0.1656(7) 0.081(3) Uani 0.40 1 d PD B 2
F9 F -0.1618(4) 0.1269(2) 0.1884(4) 0.1135(18) Uani 1 1 d D . .
F10 F 0.1584(3) 0.3181(2) 0.3620(2) 0.0805(12) Uani 1 1 d D . .
F11 F 0.1905(4) 0.2265(3) 0.3520(4) 0.150(3) Uani 1 1 d D . .
F12 F 0.0796(4) 0.2508(3) 0.3971(3) 0.121(2) Uani 1 1 d D . .
F13 F 0.2862(2) 0.15714(19) 0.2117(2) 0.0706(11) Uani 1 1 d D . .
F14 F 0.4230(3) 0.19407(14) 0.28012(18) 0.0590(9) Uani 1 1 d D . .
F15 F 0.4093(2) 0.10038(12) 0.25698(17) 0.0490(7) Uani 1 1 d D . .
F16 F 0.5948(4) 0.1246(3) -0.0028(3) 0.1107(19) Uani 1 1 d D . .
F17 F 0.5105(7) 0.0493(4) 0.0038(7) 0.222(5) Uani 1 1 d D . .
F18 F 0.6291(4) 0.0832(3) 0.1125(3) 0.118(2) Uani 1 1 d D . .
O1 O 0.3819(2) 0.35298(14) 0.12025(17) 0.0318(6) Uani 1 1 d . . .
O2 O 0.1491(2) 0.26015(14) 0.08146(18) 0.0317(7) Uani 1 1 d . . .
N1 N 0.1656(3) 0.42158(17) -0.0356(2) 0.0306(8) Uani 1 1 d . . .
N2 N 0.2394(2) 0.45768(16) 0.1191(2) 0.0277(7) Uani 1 1 d . . .
N3 N 0.0492(2) 0.37402(17) 0.0510(2) 0.0288(7) Uani 1 1 d . . .
N4 N 0.2503(3) 0.30605(16) -0.02937(19) 0.0282(7) Uani 1 1 d . . .
N5 N 0.4592(2) 0.35691(17) 0.1892(2) 0.0294(8) Uani 1 1 d . . .
N6 N 0.0793(3) 0.22405(17) 0.0346(2) 0.0324(8) Uani 1 1 d . . .
C1 C 0.2477(3) 0.4635(2) -0.0184(3) 0.0349(10) Uani 1 1 d . . .
H1A H 0.2301 0.4967 -0.0566 0.046 Uiso 1 1 calc R . .
H1B H 0.3017 0.4426 -0.0243 0.046 Uiso 1 1 calc R . .
C2 C 0.2749(3) 0.4867(2) 0.0668(3) 0.0305(9) Uani 1 1 d . . .
C3 C 0.3267(3) 0.5367(2) 0.1034(3) 0.0349(10) Uani 1 1 d . . .
H3 H 0.3578 0.5634 0.0808 0.046 Uiso 1 1 calc R . .
C4 C 0.3237(3) 0.5398(2) 0.1823(3) 0.0342(10) Uani 1 1 d . . .
H4 H 0.3531 0.5686 0.2217 0.046 Uiso 1 1 calc R . .
C5 C 0.2685(3) 0.49178(19) 0.1897(2) 0.0295(9) Uani 1 1 d . . .
C6 C 0.2287(3) 0.48252(19) 0.2531(2) 0.0279(9) Uani 1 1 d . . .
C7 C 0.1338(3) 0.46368(19) 0.2332(3) 0.0295(9) Uani 1 1 d . . .
H7 H 0.0983 0.4521 0.1801 0.039 Uiso 1 1 calc R . .
C8 C 0.0918(3) 0.4619(2) 0.2913(3) 0.0328(9) Uani 1 1 d . . .
C9 C 0.1439(4) 0.4777(2) 0.3715(3) 0.0369(10) Uani 1 1 d . . .
H9 H 0.1160 0.4761 0.4106 0.049 Uiso 1 1 calc R . .
C10 C 0.2379(4) 0.4958(2) 0.3920(3) 0.0354(10) Uani 1 1 d . . .
C11 C 0.2802(3) 0.49864(19) 0.3340(3) 0.0328(10) Uani 1 1 d . . .
H11 H 0.3435 0.5114 0.3491 0.044 Uiso 1 1 calc R . .
C12 C -0.0119(3) 0.4463(2) 0.2686(3) 0.0406(11) Uani 1 1 d D . .
C13 C 0.2937(4) 0.5155(2) 0.4775(3) 0.0461(13) Uani 1 1 d D . .
C14 C 0.0757(3) 0.4527(2) -0.0398(3) 0.0349(10) Uani 1 1 d . . .
H14A H 0.0914 0.4867 -0.0028 0.046 Uiso 1 1 calc R . .
H14B H 0.0426 0.4678 -0.0945 0.046 Uiso 1 1 calc R . .
C15 C 0.0120(3) 0.4105(2) -0.0178(2) 0.0317(9) Uani 1 1 d . . .
C16 C -0.0858(3) 0.4032(2) -0.0537(3) 0.0395(11) Uani 1 1 d . . .
H16 H -0.1264 0.4222 -0.1005 0.053 Uiso 1 1 calc R . .
C17 C -0.1121(3) 0.3619(2) -0.0064(3) 0.0424(12) Uani 1 1 d . . .
H17 H -0.1740 0.3485 -0.0159 0.056 Uiso 1 1 calc R . .
C18 C -0.0302(3) 0.3444(2) 0.0571(3) 0.0324(9) Uani 1 1 d . . .
C19 C -0.0251(3) 0.3007(2) 0.1207(3) 0.0406(11) Uani 1 1 d DU . .
C20 C -0.1059(6) 0.2625(4) 0.0968(5) 0.036(2) Uani 0.60 1 d PDU A 1
H20 H -0.1544 0.2652 0.0458 0.048 Uiso 0.60 1 calc PR A 1
C21 C -0.1084(7) 0.2203(4) 0.1543(5) 0.0434(19) Uani 0.60 1 d PDU A 1
C22 C -0.0353(6) 0.2209(4) 0.2313(6) 0.051(3) Uani 0.60 1 d PDU A 1
H22 H -0.0391 0.1925 0.2687 0.068 Uiso 0.60 1 calc PR A 1
C20' C -0.0703(9) 0.2441(4) 0.1124(8) 0.038(3) Uani 0.40 1 d PDU B 2
H20' H -0.1131 0.2353 0.0603 0.050 Uiso 0.40 1 calc PR B 2
C21' C -0.0610(10) 0.1997(5) 0.1698(7) 0.048(3) Uani 0.40 1 d PDU B 2
C22' C 0.0028(11) 0.2055(5) 0.2503(8) 0.056(4) Uani 0.40 1 d PDU B 2
H22' H 0.0145 0.1768 0.2912 0.074 Uiso 0.40 1 calc PR B 2
C23 C 0.0451(4) 0.2612(2) 0.2577(3) 0.0538(13) Uani 1 1 d DU . .
C24 C 0.0433(4) 0.3033(2) 0.1992(3) 0.0398(10) Uani 1 1 d DU A .
H24 H 0.0888 0.3339 0.2126 0.053 Uiso 1 1 calc R . .
C25 C -0.1886(6) 0.1736(4) 0.1327(5) 0.059(3) Uani 0.60 1 d PD A 1
C25' C -0.0999(7) 0.1377(6) 0.1552(7) 0.055(4) Uani 0.40 1 d PD B 2
C26 C 0.1188(5) 0.2647(3) 0.3426(4) 0.082(2) Uani 1 1 d D A .
C27 C 0.1475(3) 0.3875(2) -0.1118(2) 0.0345(10) Uani 1 1 d . . .
H27A H 0.1492 0.4148 -0.1541 0.046 Uiso 1 1 calc R . .
H27B H 0.0842 0.3695 -0.1293 0.046 Uiso 1 1 calc R . .
C28 C 0.2202(3) 0.3395(2) -0.1001(2) 0.0311(9) Uani 1 1 d . . .
C29 C 0.2630(3) 0.3202(2) -0.1530(3) 0.0377(11) Uani 1 1 d . . .
H29 H 0.2539 0.3360 -0.2041 0.050 Uiso 1 1 calc R . .
C30 C 0.3223(3) 0.2724(2) -0.1145(3) 0.0385(11) Uani 1 1 d . . .
H30 H 0.3607 0.2501 -0.1353 0.051 Uiso 1 1 calc R . .
C31 C 0.3139(3) 0.2639(2) -0.0395(2) 0.0306(9) Uani 1 1 d . . .
C32 C 0.3658(3) 0.2193(2) 0.0212(3) 0.0333(10) Uani 1 1 d . . .
C33 C 0.3461(3) 0.2058(2) 0.0906(3) 0.0297(9) Uani 1 1 d . . .
H33 H 0.2962 0.2258 0.0993 0.039 Uiso 1 1 calc R . .
C34 C 0.3987(3) 0.1637(2) 0.1468(3) 0.0335(10) Uani 1 1 d . . .
C35 C 0.4701(4) 0.1313(3) 0.1352(3) 0.0551(15) Uani 1 1 d . . .
H35 H 0.5049 0.1028 0.1731 0.073 Uiso 1 1 calc R . .
C36 C 0.4890(5) 0.1422(3) 0.0653(4) 0.076(2) Uani 1 1 d D . .
C37 C 0.4396(4) 0.1861(3) 0.0103(4) 0.0624(18) Uani 1 1 d . . .
H37 H 0.4558 0.1937 -0.0348 0.083 Uiso 1 1 calc R . .
C38 C 0.3782(3) 0.15340(19) 0.2228(3) 0.0363(10) Uani 1 1 d D . .
C39 C 0.5564(6) 0.0996(4) 0.0449(5) 0.122(4) Uani 1 1 d D . .
C40 C 0.4747(4) 0.4076(2) 0.2338(3) 0.0421(11) Uani 1 1 d . . .
H40 H 0.4322 0.4397 0.2171 0.056 Uiso 1 1 calc R . .
C41 C 0.5538(4) 0.4114(3) 0.3040(3) 0.0503(14) Uani 1 1 d . . .
H41 H 0.5649 0.4463 0.3353 0.067 Uiso 1 1 calc R . .
C42 C 0.6168(4) 0.3640(3) 0.3287(3) 0.0520(14) Uani 1 1 d . . .
H42 H 0.6702 0.3663 0.3766 0.069 Uiso 1 1 calc R . .
C43 C 0.5993(4) 0.3133(3) 0.2812(3) 0.0511(14) Uani 1 1 d . . .
H43 H 0.6412 0.2808 0.2967 0.068 Uiso 1 1 calc R . .
C44 C 0.5197(3) 0.3106(2) 0.2107(3) 0.0416(11) Uani 1 1 d . . .
H44 H 0.5081 0.2765 0.1780 0.055 Uiso 1 1 calc R . .
C45 C 0.0719(4) 0.1690(2) 0.0635(4) 0.0574(16) Uani 1 1 d . . .
H45 H 0.1156 0.1565 0.1136 0.076 Uiso 1 1 calc R . .
C46 C -0.0006(5) 0.1319(3) 0.0186(5) 0.075(2) Uani 1 1 d . . .
H46 H -0.0058 0.0936 0.0380 0.099 Uiso 1 1 calc R . .
C47 C -0.0660(5) 0.1504(3) -0.0549(4) 0.0590(16) Uani 1 1 d . . .
H47 H -0.1160 0.1253 -0.0852 0.078 Uiso 1 1 calc R . .
C48 C -0.0562(4) 0.2067(2) -0.0829(3) 0.0499(14) Uani 1 1 d . . .
H48 H -0.0995 0.2199 -0.1327 0.066 Uiso 1 1 calc R . .
C49 C 0.0174(4) 0.2436(2) -0.0373(3) 0.0381(11) Uani 1 1 d . . .
H49 H 0.0243 0.2818 -0.0561 0.051 Uiso 1 1 calc R . .
C50 C 0.6209(5) 0.4532(3) 0.1308(5) 0.0701(19) Uani 1 1 d . . .
C51 C 0.5439(5) 0.4325(4) 0.0689(4) 0.077(2) Uani 1 1 d . . .
H51 H 0.4887 0.4559 0.0496 0.102 Uiso 1 1 calc R . .
C52 C 0.5451(7) 0.3769(5) 0.0332(5) 0.090(3) Uani 1 1 d . . .
H52 H 0.4910 0.3627 -0.0087 0.120 Uiso 1 1 calc R . .
C53 C 0.6272(10) 0.3435(4) 0.0608(6) 0.104(3) Uani 1 1 d . . .
H53 H 0.6301 0.3067 0.0366 0.138 Uiso 1 1 calc R . .
C54 C 0.7052(8) 0.3641(5) 0.1241(6) 0.101(3) Uani 1 1 d . . .
H54 H 0.7607 0.3409 0.1431 0.134 Uiso 1 1 calc R . .
C55 C 0.7025(5) 0.4180(4) 0.1594(5) 0.076(2) Uani 1 1 d . . .
H55 H 0.7557 0.4313 0.2029 0.101 Uiso 1 1 calc R . .
C56 C 0.6182(7) 0.5127(4) 0.1689(6) 0.100(3) Uani 1 1 d . . .
H56A H 0.6023 0.5436 0.1281 0.150 Uiso 1 1 calc R . .
H56B H 0.6798 0.5211 0.2098 0.150 Uiso 1 1 calc R . .
H56C H 0.5707 0.5118 0.1935 0.150 Uiso 1 1 calc R . .

loop_
_atom_site_aniso_label
_atom_site_aniso_U_11
_atom_site_aniso_U_22
_atom_site_aniso_U_33
_atom_site_aniso_U_23
_atom_site_aniso_U_13
_atom_site_aniso_U_12
U1 0.02243(8) 0.02847(8) 0.01775(7) 0.00081(6) 0.00423(5) -0.00048(6)
Cl1 0.0332(5) 0.0495(6) 0.0202(5) 0.0051(4) 0.0046(4) 0.0006(5)
F1 0.0374(16) 0.073(2) 0.0421(16) -0.0125(15) 0.0130(13) -0.0100(15)
F2 0.053(2) 0.061(2) 0.094(3) -0.027(2) 0.0387(19) -0.0043(16)
F3 0.061(2) 0.066(2) 0.064(2) 0.0122(17) 0.0251(17) -0.0221(17)
F4 0.098(3) 0.051(2) 0.0474(19) -0.0195(16) 0.0007(19) -0.0014(19)
F5 0.118(3) 0.127(4) 0.0267(16) -0.007(2) 0.020(2) -0.048(3)
F6 0.069(2) 0.096(3) 0.0381(18) -0.0165(18) -0.0108(16) 0.023(2)
F7 0.108(8) 0.098(8) 0.074(6) -0.019(5) 0.051(6) -0.061(6)
F8 0.108(6) 0.069(4) 0.122(6) 0.003(4) 0.089(5) -0.003(4)
F7' 0.064(7) 0.056(7) 0.073(8) -0.012(5) 0.029(6) -0.030(5)
F8' 0.095(7) 0.043(5) 0.094(7) 0.001(5) 0.022(6) 0.005(5)
F9 0.131(4) 0.073(3) 0.169(5) 0.013(3) 0.094(4) -0.038(3)
F10 0.071(3) 0.123(4) 0.045(2) 0.027(2) 0.0179(18) 0.002(3)
F11 0.114(4) 0.127(5) 0.212(7) 0.093(5) 0.062(4) 0.070(4)
F12 0.101(4) 0.196(6) 0.070(3) 0.066(3) 0.036(3) -0.018(4)
F13 0.0448(18) 0.119(3) 0.053(2) 0.038(2) 0.0247(16) 0.0213(19)
F14 0.100(3) 0.0401(17) 0.0376(16) -0.0084(13) 0.0264(17) -0.0037(17)
F15 0.071(2) 0.0331(15) 0.0397(16) 0.0063(12) 0.0169(15) 0.0083(14)
F16 0.099(3) 0.162(5) 0.099(3) 0.033(3) 0.070(3) 0.074(3)
F17 0.233(9) 0.153(7) 0.348(13) -0.112(8) 0.187(10) 0.010(6)
F18 0.109(4) 0.138(4) 0.140(4) 0.074(4) 0.083(4) 0.092(3)
O1 0.0222(14) 0.0458(18) 0.0225(14) -0.0016(13) 0.0024(11) 0.0003(13)
O2 0.0276(15) 0.0344(16) 0.0313(15) -0.0011(13) 0.0086(12) 0.0001(13)
N1 0.0320(19) 0.035(2) 0.0218(17) 0.0014(15) 0.0062(14) -0.0002(16)
N2 0.0296(18) 0.0303(19) 0.0209(16) 0.0018(14) 0.0064(14) -0.0001(14)
N3 0.0264(18) 0.0337(19) 0.0245(17) -0.0042(15) 0.0072(14) -0.0011(15)
N4 0.0308(18) 0.0349(19) 0.0164(15) 0.0003(14) 0.0057(14) -0.0006(15)
N5 0.0204(16) 0.042(2) 0.0240(16) -0.0009(15) 0.0056(13) -0.0027(15)
N6 0.0314(19) 0.0318(19) 0.0343(19) -0.0035(16) 0.0122(16) -0.0021(15)
C1 0.041(3) 0.039(2) 0.025(2) 0.0054(18) 0.0128(19) -0.002(2)
C2 0.030(2) 0.033(2) 0.028(2) 0.0035(17) 0.0097(17) 0.0011(18)
C3 0.032(2) 0.034(2) 0.039(2) 0.0037(19) 0.0128(19) -0.0048(19)
C4 0.030(2) 0.033(2) 0.033(2) -0.0031(18) 0.0048(18) -0.0038(18)
C5 0.029(2) 0.030(2) 0.025(2) -0.0005(17) 0.0040(17) -0.0002(17)
C6 0.029(2) 0.027(2) 0.0229(19) 0.0000(16) 0.0047(17) 0.0033(17)
C7 0.034(2) 0.025(2) 0.027(2) -0.0013(16) 0.0082(17) 0.0004(17)
C8 0.037(2) 0.028(2) 0.034(2) -0.0013(18) 0.0129(19) -0.0033(18)
C9 0.049(3) 0.033(2) 0.032(2) -0.0010(19) 0.019(2) -0.002(2)
C10 0.048(3) 0.027(2) 0.025(2) 0.0002(17) 0.0059(19) 0.000(2)
C11 0.038(2) 0.027(2) 0.028(2) 0.0012(17) 0.0051(18) -0.0027(18)
C12 0.043(3) 0.042(3) 0.039(3) -0.007(2) 0.019(2) -0.006(2)
C13 0.064(4) 0.042(3) 0.027(2) -0.006(2) 0.011(2) 0.000(3)
C14 0.037(2) 0.038(2) 0.023(2) 0.0037(18) 0.0036(18) 0.006(2)
C15 0.032(2) 0.034(2) 0.024(2) -0.0039(17) 0.0030(17) 0.0042(18)
C16 0.028(2) 0.052(3) 0.031(2) -0.011(2) 0.0030(19) 0.008(2)
C17 0.024(2) 0.057(3) 0.045(3) -0.020(2) 0.010(2) -0.002(2)
C18 0.027(2) 0.038(2) 0.035(2) -0.0107(19) 0.0141(18) -0.0022(18)
C19 0.045(3) 0.042(3) 0.047(3) -0.013(2) 0.030(2) -0.007(2)
C20 0.037(5) 0.039(5) 0.036(4) -0.001(3) 0.019(4) 0.000(4)
C21 0.057(5) 0.036(5) 0.055(5) 0.004(4) 0.041(4) 0.009(4)
C22 0.087(7) 0.030(5) 0.056(5) 0.022(4) 0.049(5) 0.015(4)
C20' 0.043(8) 0.039(7) 0.040(6) -0.009(5) 0.026(6) -0.002(5)
C21' 0.074(9) 0.032(6) 0.065(7) -0.007(5) 0.056(7) -0.011(6)
C22' 0.111(13) 0.021(6) 0.055(7) 0.014(6) 0.054(7) 0.016(7)
C23 0.072(4) 0.045(3) 0.065(3) 0.009(2) 0.049(3) 0.009(3)
C24 0.039(3) 0.035(2) 0.050(3) 0.007(2) 0.023(2) 0.003(2)
C25 0.086(8) 0.055(6) 0.047(5) -0.003(5) 0.037(5) -0.027(6)
C25' 0.065(10) 0.060(9) 0.042(8) 0.004(7) 0.021(7) 0.001(8)
C26 0.076(5) 0.099(6) 0.082(5) 0.060(5) 0.041(4) 0.026(5)
C27 0.038(2) 0.042(3) 0.0197(19) 0.0031(18) 0.0056(18) 0.003(2)
C28 0.031(2) 0.043(3) 0.0189(18) 0.0008(17) 0.0079(16) -0.0049(18)
C29 0.043(3) 0.051(3) 0.023(2) 0.002(2) 0.0155(19) -0.004(2)
C30 0.038(3) 0.052(3) 0.029(2) -0.006(2) 0.016(2) -0.001(2)
C31 0.029(2) 0.040(2) 0.023(2) -0.0031(17) 0.0098(17) -0.0012(18)
C32 0.032(2) 0.041(3) 0.026(2) -0.0047(18) 0.0095(18) 0.0033(19)
C33 0.027(2) 0.034(2) 0.029(2) -0.0035(18) 0.0115(17) 0.0021(18)
C34 0.032(2) 0.036(2) 0.029(2) -0.0035(18) 0.0072(18) 0.0035(18)
C35 0.053(3) 0.066(4) 0.048(3) 0.014(3) 0.021(3) 0.032(3)
C36 0.075(5) 0.102(6) 0.068(4) 0.022(4) 0.046(4) 0.053(4)
C37 0.063(4) 0.089(5) 0.049(3) 0.019(3) 0.037(3) 0.036(3)
C38 0.039(2) 0.035(2) 0.031(2) 0.0022(19) 0.0081(19) 0.006(2)
C39 0.133(9) 0.144(10) 0.126(9) 0.036(8) 0.091(8) 0.068(8)
C40 0.034(3) 0.046(3) 0.042(3) -0.007(2) 0.009(2) -0.002(2)
C41 0.036(3) 0.069(4) 0.042(3) -0.023(3) 0.010(2) -0.007(3)
C42 0.033(3) 0.079(4) 0.034(3) -0.006(3) 0.000(2) -0.006(3)
C43 0.034(3) 0.053(3) 0.052(3) 0.005(3) -0.001(2) 0.007(2)
C44 0.035(3) 0.042(3) 0.042(3) -0.005(2) 0.007(2) 0.001(2)
C45 0.045(3) 0.040(3) 0.066(4) 0.016(3) -0.005(3) -0.007(2)
C46 0.058(4) 0.043(3) 0.093(5) 0.020(3) -0.008(4) -0.014(3)
C47 0.059(4) 0.045(3) 0.056(3) -0.005(3) 0.002(3) -0.015(3)
C48 0.061(3) 0.048(3) 0.031(2) -0.007(2) 0.006(2) -0.017(3)
C49 0.051(3) 0.040(3) 0.023(2) -0.0013(19) 0.013(2) -0.004(2)
C50 0.076(5) 0.073(5) 0.084(5) -0.010(4) 0.057(4) -0.022(4)
C51 0.068(4) 0.102(6) 0.069(4) 0.004(4) 0.036(4) -0.018(4)
C52 0.108(7) 0.106(7) 0.069(5) -0.008(5) 0.048(5) -0.040(6)
C53 0.178(11) 0.081(6) 0.090(7) -0.021(5) 0.095(8) -0.023(7)
C54 0.121(8) 0.101(7) 0.104(7) -0.004(6) 0.070(7) 0.006(6)
C55 0.063(4) 0.096(6) 0.087(5) 0.004(4) 0.047(4) -0.001(4)
C56 0.126(8) 0.076(5) 0.131(8) -0.015(5) 0.085(7) -0.029(5)

loop_
_atom_type_symbol
_atom_type_description
_atom_type_scat_dispersion_real
_atom_type_scat_dispersion_imag
_atom_type_scat_source
C C 0.0033 0.0016 'International Tables Vol C Tables 4.2.6.8 and 6.1.1.4'
H H 0.0000 0.0000 'International Tables Vol C Tables 4.2.6.8 and 6.1.1.4'
Cl Cl 0.1484 0.1585 'International Tables Vol C Tables 4.2.6.8 and 6.1.1.4'
F F 0.0171 0.0103 'International Tables Vol C Tables 4.2.6.8 and 6.1.1.4'
N N 0.0061 0.0033 'International Tables Vol C Tables 4.2.6.8 and 6.1.1.4'
O O 0.0106 0.0060 'International Tables Vol C Tables 4.2.6.8 and 6.1.1.4'
U U -9.6767 9.6646 'International Tables Vol C Tables 4.2.6.8 and 6.1.1.4'

loop_
_geom_angle_atom_site_label_1
_geom_angle_atom_site_label_2
_geom_angle_atom_site_label_3
_geom_angle
O2 U1 O1 116.80(11)
O2 U1 N2 153.94(11)
O1 U1 N2 83.84(12)
O2 U1 N3 75.65(11)
O1 U1 N3 167.51(12)
N2 U1 N3 83.95(12)
O2 U1 N4 80.02(11)
O1 U1 N4 73.27(11)
N2 U1 N4 123.25(12)
N3 U1 N4 111.67(11)
O2 U1 N1 121.28(11)
O1 U1 N1 100.74(11)
N2 U1 N1 65.17(11)
N3 U1 N1 71.60(12)
N4 U1 N1 69.18(12)
O2 U1 Cl1 83.37(8)
O1 U1 Cl1 78.45(8)
N2 U1 Cl1 85.76(8)
N3 U1 Cl1 103.25(9)
N4 U1 Cl1 135.79(8)
N1 U1 Cl1 150.71(9)
C25' F9 C25 66.9(6)
N5 O1 U1 136.1(2)
N6 O2 U1 143.5(3)
C27 N1 C1 111.6(3)
C27 N1 C14 109.3(3)
C1 N1 C14 112.8(4)
C27 N1 U1 110.8(3)
C1 N1 U1 103.4(2)
C14 N1 U1 108.8(2)
C2 N2 C5 106.0(3)
C2 N2 U1 110.0(3)
C5 N2 U1 135.9(3)
C15 N3 C18 105.0(4)
C15 N3 U1 112.9(3)
C18 N3 U1 136.2(3)
C28 N4 C31 104.9(3)
C28 N4 U1 115.4(3)
C31 N4 U1 136.7(3)
C44 N5 O1 118.7(4)
C44 N5 C40 121.7(4)
O1 N5 C40 119.6(4)
O2 N6 C49 120.3(4)
O2 N6 C45 117.6(4)
C49 N6 C45 122.0(4)
N1 C1 C2 108.8(3)
C3 C2 N2 110.5(4)
C3 C2 C1 130.6(4)
N2 C2 C1 118.7(4)
C2 C3 C4 106.7(4)
C5 C4 C3 107.0(4)
C4 C5 N2 109.7(4)
C4 C5 C6 127.3(4)
N2 C5 C6 122.0(4)
C7 C6 C11 117.6(4)
C7 C6 C5 120.8(4)
C11 C6 C5 121.2(4)
C8 C7 C6 121.2(4)
C7 C8 C9 120.6(4)
C7 C8 C12 121.1(4)
C9 C8 C12 118.2(4)
C10 C9 C8 118.6(4)
C9 C10 C11 121.2(4)
C9 C10 C13 119.2(4)
C11 C10 C13 119.5(4)
C10 C11 C6 120.7(4)
F1 C12 F3 106.3(4)
F1 C12 F2 106.2(4)
F3 C12 F2 105.9(4)
F1 C12 C8 113.1(4)
F3 C12 C8 113.1(4)
F2 C12 C8 111.7(4)
F5 C13 F4 105.6(4)
F5 C13 F6 107.6(4)
F4 C13 F6 105.2(4)
F5 C13 C10 113.6(4)
F4 C13 C10 111.7(4)
F6 C13 C10 112.5(4)
C15 C14 N1 110.5(4)
C16 C15 N3 110.6(4)
C16 C15 C14 129.1(4)
N3 C15 C14 120.2(4)
C15 C16 C17 106.8(4)
C18 C17 C16 108.0(4)
C17 C18 N3 109.5(4)
C17 C18 C19 126.1(4)
N3 C18 C19 124.3(4)
C24 C19 C20' 107.0(6)
C24 C19 C20 124.2(5)
C20' C19 C20 26.5(5)
C24 C19 C18 123.3(4)
C20' C19 C18 128.5(6)
C20 C19 C18 111.8(5)
C21 C20 C19 115.8(7)
C20 C21 C22 118.9(8)
C20 C21 C25 120.2(7)
C22 C21 C25 120.9(7)
C21 C22 C23 125.9(8)
C21' C20' C19 130.0(10)
C20' C21' C22' 121.8(9)
C20' C21' C25' 127.3(9)
C22' C21' C25' 110.0(9)
C23 C22' C21' 107.4(8)
C22' C23 C24 130.7(7)
C22' C23 C22 26.4(6)
C24 C23 C22 113.1(6)
C22' C23 C26 106.6(7)
C24 C23 C26 121.1(5)
C22 C23 C26 125.4(6)
C23 C24 C19 121.4(5)
F7 C25 F8 104.2(8)
F7 C25 F9 114.9(8)
F8 C25 F9 106.2(7)
F7 C25 C21 110.2(7)
F8 C25 C21 111.7(7)
F9 C25 C21 109.5(7)
F9 C25' F8' 112.4(10)
F9 C25' F7' 92.7(9)
F8' C25' F7' 109.3(11)
F9 C25' C21' 113.4(10)
F8' C25' C21' 117.4(10)
F7' C25' C21' 108.7(10)
F10 C26 F11 106.0(6)
F10 C26 F12 107.3(6)
F11 C26 F12 108.1(6)
F10 C26 C23 113.8(5)
F11 C26 C23 110.9(7)
F12 C26 C23 110.6(6)
N1 C27 C28 111.1(3)
N4 C28 C29 111.6(4)
N4 C28 C27 119.5(4)
C29 C28 C27 128.9(4)
C28 C29 C30 106.1(4)
C31 C30 C29 107.7(4)
C30 C31 N4 109.7(4)
C30 C31 C32 125.7(4)
N4 C31 C32 124.6(4)
C33 C32 C37 116.1(4)
C33 C32 C31 124.4(4)
C37 C32 C31 119.5(4)
C34 C33 C32 121.9(4)
C35 C34 C33 121.4(5)
C35 C34 C38 118.7(4)
C33 C34 C38 119.9(4)
C34 C35 C36 117.9(5)
C37 C36 C35 121.2(5)
C37 C36 C39 120.2(6)
C35 C36 C39 118.2(6)
C36 C37 C32 121.4(5)
F13 C38 F15 107.2(4)
F13 C38 F14 106.0(4)
F15 C38 F14 105.0(3)
F13 C38 C34 113.6(4)
F15 C38 C34 113.0(4)
F14 C38 C34 111.4(4)
F16 C39 F18 106.5(7)
F16 C39 F17 105.0(8)
F18 C39 F17 109.7(8)
F16 C39 C36 112.1(7)
F18 C39 C36 110.6(6)
F17 C39 C36 112.6(7)
N5 C40 C41 119.3(5)
C40 C41 C42 120.4(5)
C43 C42 C41 118.7(5)
C42 C43 C44 119.9(5)
N5 C44 C43 120.0(5)
N6 C45 C46 119.1(5)
C45 C46 C47 120.7(6)
C48 C47 C46 118.7(5)
C47 C48 C49 120.1(5)
N6 C49 C48 119.3(5)
C51 C50 C55 118.9(8)
C51 C50 C56 120.9(8)
C55 C50 C56 120.2(8)
C50 C51 C52 121.5(8)
C53 C52 C51 118.7(9)
C52 C53 C54 120.0(9)
C55 C54 C53 120.7(10)
C54 C55 C50 120.1(9)

loop_
_geom_bond_atom_site_label_1
_geom_bond_atom_site_label_2
_geom_bond_distance
U1 O2 2.270(3)
U1 O1 2.299(3)
U1 N2 2.417(4)
U1 N3 2.433(4)
U1 N4 2.479(3)
U1 N1 2.535(3)
U1 Cl1 2.6115(10)
F1 C12 1.330(5)
F2 C12 1.336(5)
F3 C12 1.332(5)
F4 C13 1.322(5)
F5 C13 1.320(5)
F6 C13 1.333(6)
F7 C25 1.347(8)
F8 C25 1.347(8)
F7' C25' 1.320(9)
F8' C25' 1.315(9)
F9 C25' 1.289(9)
F9 C25 1.384(7)
F10 C26 1.313(7)
F11 C26 1.332(7)
F12 C26 1.334(6)
F13 C38 1.323(5)
F14 C38 1.339(5)
F15 C38 1.327(5)
F16 C39 1.304(7)
F17 C39 1.371(8)
F18 C39 1.340(7)
O1 N5 1.342(4)
O2 N6 1.338(5)
N1 C27 1.482(5)
N1 C1 1.483(6)
N1 C14 1.490(6)
N2 C2 1.384(5)
N2 C5 1.387(5)
N3 C15 1.396(5)
N3 C18 1.397(6)
N4 C28 1.380(5)
N4 C31 1.393(6)
N5 C44 1.331(6)
N5 C40 1.344(6)
N6 C49 1.342(6)
N6 C45 1.345(6)
C1 C2 1.500(6)
C2 C3 1.373(6)
C3 C4 1.412(6)
C4 C5 1.384(6)
C5 C6 1.462(6)
C6 C7 1.398(6)
C6 C11 1.401(6)
C7 C8 1.388(6)
C8 C9 1.390(6)
C8 C12 1.496(6)
C9 C10 1.380(7)
C10 C11 1.389(7)
C10 C13 1.501(6)
C14 C15 1.487(7)
C15 C16 1.377(6)
C16 C17 1.390(8)
C17 C18 1.382(7)
C18 C19 1.467(7)
C19 C24 1.392(7)
C19 C20' 1.409(8)
C19 C20 1.411(7)
C20 C21 1.392(8)
C21 C22 1.400(8)
C21 C25 1.527(12)
C22 C23 1.436(8)
C20' C21' 1.385(9)
C21' C22' 1.399(9)
C21' C25' 1.480(16)
C22' C23 1.375(9)
C23 C24 1.386(7)
C23 C26 1.505(9)
C27 C28 1.483(6)
C28 C29 1.381(6)
C29 C30 1.393(7)
C30 C31 1.389(6)
C31 C32 1.458(6)
C32 C33 1.394(6)
C32 C37 1.400(7)
C33 C34 1.381(6)
C34 C35 1.366(7)
C34 C38 1.501(6)
C35 C36 1.387(8)
C36 C37 1.383(8)
C36 C39 1.521(7)
C40 C41 1.370(7)
C41 C42 1.374(8)
C42 C43 1.370(8)
C43 C44 1.376(7)
C45 C46 1.364(8)
C46 C47 1.374(8)
C47 C48 1.370(8)
C48 C49 1.375(7)
C50 C51 1.348(10)
C50 C55 1.382(10)
C50 C56 1.490(10)
C51 C52 1.388(12)
C52 C53 1.365(14)
C53 C54 1.368(14)
C54 C55 1.358(12)
